data_2200032
loop_
_publ_author_name
'Lynch, Daniel E.'
'McClenaghan, Ian'

_publ_section_title
;
 7,8,9,10-Tetrahydro-11<i>H</i>-pyrido[2,3-<i>a</i>]carbazol-1-ium
 chloride
;
_journal_issue 1
_journal_name_full 'Acta Crystallographica Section E'
_journal_page_first o43
_journal_page_last o44
_journal_paper_doi 10.1107/S1600536800019644
_journal_volume 57
_journal_year 2001
_chemical_formula_iupac 'C15 H15 N2 1+, Cl 1-'
_chemical_formula_moiety 'C15 H15 N2 1+, Cl 1-'
_chemical_formula_sum 'C15 H15 Cl N2'
_chemical_formula_weight 258.74
_chemical_melting_point 430.5(5)
_chemical_name_systematic
;
 11H-Pyridinium[2,3h]-7,8,9,10-tetrahydrocarbazole chloride
;
_space_group_IT_number 14
_symmetry_cell_setting monoclinic
_symmetry_space_group_name_Hall '-P 2ybc'
_symmetry_space_group_name_H-M 'P 1 21/c 1'
_audit_creation_method SHELXL-97
_cell_angle_alpha 90.00
_cell_angle_beta 113.9330(17)
_cell_angle_gamma 90.00
_cell_formula_units_Z 4
_cell_length_a 15.9111(6)
_cell_length_b 5.0374(2)
_cell_length_c 17.1233(9)
_cell_measurement_reflns_used 3819
_cell_measurement_temperature 150(2)
_cell_measurement_theta_max 27.5
_cell_measurement_theta_min 2.9
_cell_volume 1254.44(10)
_computing_cell_refinement 'DENZO and COLLECT'
_computing_data_collection 'DENZO (Otwinowski & Minor, 1997) and COLLECT (Hooft, 1998)'
_computing_data_reduction 'DENZO and COLLECT'
_computing_publication_material SHELXL97
_computing_structure_refinement 'SHELXL97 (Sheldrick, 1997)'
_computing_structure_solution 'SHELXS97 (Sheldrick, 1997)'
_diffrn_ambient_temperature 150(2)
_diffrn_detector_area_resol_mean 9.091
_diffrn_measured_fraction_theta_full .990
_diffrn_measured_fraction_theta_max .990
_diffrn_measurement_device_type 'Enraf-Nonius KappaCCD area-detector'
_diffrn_measurement_method '\f and \w'
_diffrn_radiation_monochromator graphite
_diffrn_radiation_source 'Enraf-Nonius FR591 rotating anode'
_diffrn_radiation_type MoK\a
_diffrn_radiation_wavelength .71073
_diffrn_reflns_av_R_equivalents .064
_diffrn_reflns_av_sigmaI/netI .099
_diffrn_reflns_limit_h_max 18
_diffrn_reflns_limit_h_min -20
_diffrn_reflns_limit_k_max 6
_diffrn_reflns_limit_k_min -5
_diffrn_reflns_limit_l_max 22
_diffrn_reflns_limit_l_min -18
_diffrn_reflns_number 8962
_diffrn_reflns_theta_full 27.5
_diffrn_reflns_theta_max 27.5
_diffrn_reflns_theta_min 2.95
_diffrn_standards_decay_% 0
_diffrn_standards_number 0
_exptl_absorpt_coefficient_mu .29
_exptl_absorpt_correction_T_max .983
_exptl_absorpt_correction_T_min .906
_exptl_absorpt_correction_type multi-scan
_exptl_absorpt_process_details '(SORTAV; Blessing, 1995)'
_exptl_crystal_colour orange
_exptl_crystal_density_diffrn 1.370
_exptl_crystal_density_method 'not measured'
_exptl_crystal_description needle
_exptl_crystal_F_000 544
_exptl_crystal_size_max .35
_exptl_crystal_size_mid .07
_exptl_crystal_size_min .06
_refine_diff_density_max .23
_refine_diff_density_min -.31
_refine_ls_extinction_method none
_refine_ls_goodness_of_fit_ref .99
_refine_ls_hydrogen_treatment mixed
_refine_ls_matrix_type full
_refine_ls_number_parameters 171
_refine_ls_number_reflns 2868
_refine_ls_number_restraints 0
_refine_ls_restrained_S_all .99
_refine_ls_R_factor_all .102
_refine_ls_R_factor_gt .048
_refine_ls_shift/su_max <0.001
_refine_ls_shift/su_mean <0.001
_refine_ls_structure_factor_coef Fsqd
_refine_ls_weighting_details 'w = 1/[\s^2^(Fo^2^)+(0.0396P)^2^] where P = (Fo^2^+2Fc^2^)/3'
_refine_ls_weighting_scheme calc
_refine_ls_wR_factor_ref .105
_reflns_number_gt 1761
_reflns_number_total 2868
_reflns_threshold_expression I>2\s(I)
_cod_data_source_file cf6018.cif
_cod_data_source_block I
_cod_depositor_comments
;
The following automatic conversions were performed:

'_chemical_melting_point' value '430 - 431 K' was changed to
'430.5(5)' - the average value was taken and precision was estimated.

Automatic conversion script
Id: cif_fix_values 1646 2011-03-28 12:23:43Z adriana 

The following automatic conversions were performed:

'_chemical_melting_point' value '430 - 431 K' was changed to
'430.5(5)' - the average value was taken and precision was
estimated.

'_exptl_absorpt_correction_type' value 'Multi-scan'
changed to 'multi-scan' according to
/home/saulius/struct/CIF-dictionaries/cif_core.dic dictionary named
'cif_core.dic' version 2.4.1 from 2010-06-29.

Automatic conversion script
Id: cif_fix_values 1715 2011-07-08 13:25:40Z adriana 
;
_cod_original_sg_symbol_H-M 'P 21/c'
_cod_database_code 2200032
_cod_database_fobs_code 2200032

loop_
_symmetry_equiv_pos_as_xyz
'x, y, z'
'-x, y+1/2, -z+1/2'
'-x, -y, -z'
'x, -y-1/2, z-1/2'

loop_
_atom_site_label
_atom_site_fract_x
_atom_site_fract_y
_atom_site_fract_z
_atom_site_U_iso_or_equiv
_atom_site_adp_type
_atom_site_calc_flag
_atom_site_refinement_flags
_atom_site_occupancy
_atom_site_disorder_assembly
_atom_site_disorder_group
_atom_site_type_symbol
Cl1 -.11456(4) .61271(10) .32677(3) .02965(19) Uani d . 1 . . Cl
N1 -.12479(12) .5409(3) .14700(12) .0230(4) Uani d . 1 . . N
H1 -.1221(17) .575(4) .2063(16) .051(7) Uiso d . 1 . . H
C2 -.07204(15) .6910(4) .12120(15) .0276(5) Uani d . 1 . . C
H2 -.0335 .8219 .1586 .034 Uiso calc R 1 . . H
C3 -.07244(15) .6598(4) .04124(15) .0297(6) Uani d . 1 . . C
H3 -.0349 .7688 .0232 .037 Uiso calc R 1 . . H
C4 -.12810(15) .4680(4) -.01228(14) .0283(5) Uani d . 1 . . C
H4 -.1281 .4433 -.0673 .035 Uiso calc R 1 . . H
C4A -.18470(14) .3088(4) .01334(13) .0232(5) Uani d . 1 . . C
C5 -.24482(15) .1120(4) -.04083(13) .0264(5) Uani d . 1 . . C
H5 -.2455 .0819 -.0958 .033 Uiso calc R 1 . . H
C6 -.30104(15) -.0328(4) -.01534(14) .0268(5) Uani d . 1 . . C
H6 -.3411 -.1616 -.0525 .034 Uiso calc R 1 . . H
C6A -.29979(14) .0088(4) .06704(13) .0204(5) Uani d . 1 . . C
C6B -.34895(14) -.1054(4) .11187(13) .0215(5) Uani d . 1 . . C
C7 -.42485(15) -.3084(4) .08287(14) .0261(5) Uani d . 1 . . C
H71 -.3991 -.4860 .0810 .033 Uiso calc R 1 . . H
H72 -.4701 -.2640 .0246 .033 Uiso calc R 1 . . H
C8 -.47227(16) -.3127(4) .14443(15) .0334(6) Uani d . 1 . . C
H81 -.5110 -.4737 .1337 .042 Uiso calc R 1 . . H
H82 -.5130 -.1559 .1336 .042 Uiso calc R 1 . . H
C9 -.40327(15) -.3108(4) .23758(14) .0297(6) Uani d . 1 . . C
H91 -.3618 -.4657 .2480 .037 Uiso calc R 1 . . H
H92 -.4368 -.3284 .2750 .037 Uiso calc R 1 . . H
C10 -.34565(16) -.0564(4) .26098(14) .0257(5) Uani d . 1 . . C
H101 -.3826 .0915 .2687 .032 Uiso calc R 1 . . H
H102 -.2911 -.0820 .3153 .032 Uiso calc R 1 . . H
C10A -.31589(14) .0086(4) .19137(13) .0211(5) Uani d . 1 . . C
N11 -.24950(12) .1908(3) .19764(12) .0216(4) Uani d . 1 . . N
H11 -.2208(14) .277(4) .2418(13) .025(6) Uiso d . 1 . . H
C11A -.23865(14) .1947(4) .12257(13) .0197(5) Uani d . 1 . . C
C11B -.18204(14) .3499(4) .09616(13) .0207(5) Uani d . 1 . . C

loop_
_atom_site_aniso_label
_atom_site_aniso_U_11
_atom_site_aniso_U_22
_atom_site_aniso_U_33
_atom_site_aniso_U_12
_atom_site_aniso_U_13
_atom_site_aniso_U_23
Cl1 .0291(4) .0308(3) .0287(3) -.0001(2) .0114(3) -.0069(2)
N1 .0216(11) .0222(9) .0261(11) -.0009(7) .0104(9) .0004(7)
C2 .0225(13) .0236(11) .0384(15) .0003(9) .0141(12) .0059(9)
C3 .0246(14) .0323(13) .0364(15) .0014(10) .0168(12) .0101(10)
C4 .0282(14) .0343(13) .0254(13) .0107(10) .0140(11) .0096(10)
C4A .0215(13) .0263(12) .0235(13) .0069(9) .0107(11) .0051(9)
C5 .0264(14) .0317(12) .0202(13) .0052(10) .0084(11) -.0006(9)
C6 .0265(14) .0275(12) .0238(13) .0013(9) .0075(11) -.0026(9)
C6A .0174(12) .0185(10) .0223(13) .0028(8) .0048(10) -.0005(8)
C6B .0195(12) .0175(10) .0267(13) .0006(8) .0087(10) -.0001(9)
C7 .0206(13) .0251(12) .0308(14) -.0031(9) .0085(11) -.0024(9)
C8 .0259(14) .0297(13) .0458(16) -.0062(10) .0157(13) -.0027(10)
C9 .0320(15) .0246(12) .0384(16) -.0039(9) .0204(12) .0009(9)
C10 .0278(14) .0236(12) .0295(13) -.0016(9) .0155(11) -.0011(9)
C10A .0209(12) .0188(10) .0252(13) .0012(8) .0110(10) .0026(9)
N11 .0211(11) .0220(10) .0218(11) -.0054(8) .0090(9) -.0040(8)
C11A .0208(12) .0191(11) .0194(12) .0021(8) .0083(10) -.0006(8)
C11B .0177(12) .0185(11) .0245(13) .0041(8) .0072(10) .0025(8)

loop_
_atom_type_symbol
_atom_type_description
_atom_type_scat_dispersion_real
_atom_type_scat_dispersion_imag
_atom_type_scat_source
C C .0033 .0016 'International Tables Vol C Tables 4.2.6.8 and 6.1.1.4'
H H .0000 .0000 'International Tables Vol C Tables 4.2.6.8 and 6.1.1.4'
N N .0061 .0033 'International Tables Vol C Tables 4.2.6.8 and 6.1.1.4'
Cl Cl .1484 .1585 'International Tables Vol C Tables 4.2.6.8 and 6.1.1.4'

loop_
_geom_angle_atom_site_label_1
_geom_angle_atom_site_label_2
_geom_angle_atom_site_label_3
_geom_angle
C2 N1 C11B 122.4(2)
C2 N1 H1 117.5(13)
C11B N1 H1 120.1(13)
N1 C2 C3 121.1(2)
N1 C2 H2 119.5
C3 C2 H2 119.5
C2 C3 C4 119.0(2)
C2 C3 H3 120.5
C4 C3 H3 120.5
C3 C4 C4A 120.9(2)
C3 C4 H4 119.5
C4A C4 H4 119.5
C4 C4A C11B 117.9(2)
C4 C4A C5 122.7(2)
C11B C4A C5 119.46(19)
C6 C5 C4A 121.3(2)
C6 C5 H5 119.3
C4A C5 H5 119.3
C5 C6 C6A 119.7(2)
C5 C6 H6 120.2
C6A C6 H6 120.2
C11A C6A C6 119.86(19)
C11A C6A C6B 106.60(18)
C6 C6A C6B 133.53(19)
C10A C6B C6A 107.06(18)
C10A C6B C7 123.08(19)
C6A C6B C7 129.85(19)
C6B C7 C8 109.71(17)
C6B C7 H71 109.7
C8 C7 H71 109.7
C6B C7 H72 109.7
C8 C7 H72 109.7
H71 C7 H72 108.2
C7 C8 C9 111.99(18)
C7 C8 H81 109.2
C9 C8 H81 109.2
C7 C8 H82 109.2
C9 C8 H82 109.2
H81 C8 H82 107.9
C8 C9 C10 112.28(17)
C8 C9 H91 109.1
C10 C9 H91 109.1
C8 C9 H92 109.1
C10 C9 H92 109.1
H91 C9 H92 107.9
C10A C10 C9 109.03(17)
C10A C10 H101 109.9
C9 C10 H101 109.9
C10A C10 H102 109.9
C9 C10 H102 109.9
H101 C10 H102 108.3
N11 C10A C6B 109.36(18)
N11 C10A C10 124.80(18)
C6B C10A C10 125.83(19)
C11A N11 C10A 108.89(17)
C11A N11 H11 128.1(15)
C10A N11 H11 123.0(15)
N11 C11A C11B 131.03(18)
N11 C11A C6A 108.08(18)
C11B C11A C6A 120.87(19)
N1 C11B C11A 122.50(19)
N1 C11B C4A 118.80(19)
C11A C11B C4A 118.70(18)

loop_
_geom_bond_atom_site_label_1
_geom_bond_atom_site_label_2
_geom_bond_site_symmetry_2
_geom_bond_distance
_geom_bond_publ_flag
N1 C2 . 1.331(3) ?
N1 C11B . 1.367(2) ?
N1 H1 . 1.01(2) ?
C2 C3 . 1.376(3) ?
C2 H2 . .950 ?
C3 C4 . 1.378(3) ?
C3 H3 . .950 ?
C4 C4A . 1.403(3) ?
C4 H4 . .950 ?
C4A C11B . 1.417(3) ?
C4A C5 . 1.428(3) ?
C5 C6 . 1.356(3) ?
C5 H5 . .950 ?
C6 C6A . 1.418(3) ?
C6 H6 . .950 ?
C6A C11A . 1.406(3) ?
C6A C6B . 1.421(3) ?
C6B C10A . 1.371(3) ?
C6B C7 . 1.505(3) ?
C7 C8 . 1.525(3) ?
C7 H71 . .990 ?
C7 H72 . .990 ?
C8 C9 . 1.526(3) ?
C8 H81 . .990 ?
C8 H82 . .990 ?
C9 C10 . 1.532(3) ?
C9 H91 . .990 ?
C9 H92 . .990 ?
C10 C10A . 1.487(3) ?
C10 H101 . .990 ?
C10 H102 . .990 ?
C10A N11 . 1.370(3) ?
N11 C11A . 1.365(3) ?
N11 H11 . .83(2) ?
C11A C11B . 1.399(3) ?

loop_
_geom_hbond_atom_site_label_D
_geom_hbond_atom_site_label_H
_geom_hbond_atom_site_label_A
_geom_hbond_distance_DH
_geom_hbond_distance_HA
_geom_hbond_distance_DA
_geom_hbond_angle_DHA
_geom_hbond_publ_flag
N1 H1 Cl1 1.01(2) 2.03(2) 3.038(2) 175.7(18) yes
N11 H11 Cl1 .83(2) 2.42(2) 3.1880(19) 155.2(19) yes

loop_
_geom_torsion_atom_site_label_1
_geom_torsion_atom_site_label_2
_geom_torsion_atom_site_label_3
_geom_torsion_atom_site_label_4
_geom_torsion
C11B N1 C2 C3 -.3(3)
N1 C2 C3 C4 -.5(3)
C2 C3 C4 C4A .9(3)
C3 C4 C4A C11B -.6(3)
C3 C4 C4A C5 178.59(19)
C4 C4A C5 C6 -177.7(2)
C11B C4A C5 C6 1.4(3)
C4A C5 C6 C6A -.7(3)
C5 C6 C6A C11A -1.7(3)
C5 C6 C6A C6B 179.6(2)
C11A C6A C6B C10A -.9(2)
C6 C6A C6B C10A 177.9(2)
C11A C6A C6B C7 177.87(18)
C6 C6A C6B C7 -3.3(4)
C10A C6B C7 C8 13.7(3)
C6A C6B C7 C8 -165.0(2)
C6B C7 C8 C9 -45.1(2)
C7 C8 C9 C10 63.4(2)
C8 C9 C10 C10A -43.7(2)
C6A C6B C10A N11 .9(2)
C7 C6B C10A N11 -178.05(17)
C6A C6B C10A C10 -178.22(19)
C7 C6B C10A C10 2.9(3)
C9 C10 C10A N11 -166.73(19)
C9 C10 C10A C6B 12.2(3)
C6B C10A N11 C11A -.4(2)
C10 C10A N11 C11A 178.66(19)
C10A N11 C11A C11B 177.9(2)
C10A N11 C11A C6A -.2(2)
C6 C6A C11A N11 -178.33(17)
C6B C6A C11A N11 .7(2)
C6 C6A C11A C11B 3.3(3)
C6B C6A C11A C11B -177.64(18)
C2 N1 C11B C11A -178.95(19)
C2 N1 C11B C4A .6(3)
N11 C11A C11B N1 -.9(3)
C6A C11A C11B N1 176.98(18)
N11 C11A C11B C4A 179.56(19)
C6A C11A C11B C4A -2.5(3)
C4 C4A C11B N1 -.1(3)
C5 C4A C11B N1 -179.36(18)
C4 C4A C11B C11A 179.41(18)
C5 C4A C11B C11A .2(3)

loop_
_cod_related_entry_id
_cod_related_entry_database
_cod_related_entry_code
1 ChemSpider 30654604
